data_7040707
loop_
_publ_author_name
'Wang, Xiaoqing'
'Liu, Qingsong'
'Qi, Fen'
'Li, Lin'
'Yu, Hai-Dong'
'Liu, Zhipeng'
'Huang, Wei'

_publ_section_title
;
 Benzothiazole-pyrimidine-based BODIPY analogues: promising luminophores
 with fluorescence sensing and imaging ability and asymmetrization-induced
 solid-state emission.
;
_journal_issue 43
_journal_name_full 'Dalton transactions (Cambridge, England : 2003)'
_journal_page_first 17274
_journal_page_last 17280
_journal_paper_doi 10.1039/c6dt03469a
_journal_volume 45
_journal_year 2016
_chemical_formula_sum 'C13 H6 B Cl F2 N4 O0 S'
_chemical_formula_weight 334.54
_chemical_name_systematic
; 
 ? 
;
_space_group_IT_number 2
_symmetry_cell_setting triclinic
_symmetry_space_group_name_Hall '-P 1'
_symmetry_space_group_name_H-M 'P -1'
_atom_sites_solution_hydrogens geom
_atom_sites_solution_primary direct
_atom_sites_solution_secondary difmap
_audit_block_doi 10.5517/ccdc.csd.cc1lbv1t
_audit_creation_method SHELXL-97
_audit_update_record
;
2016-03-23 deposited with the CCDC.
2016-09-23 downloaded from the CCDC.
;
_cell_angle_alpha 104.02(2)
_cell_angle_beta 94.76(2)
_cell_angle_gamma 100.91(3)
_cell_formula_units_Z 2
_cell_length_a 7.645(3)
_cell_length_b 8.842(3)
_cell_length_c 10.324(2)
_cell_measurement_reflns_used 361
_cell_measurement_temperature 293(2)
_cell_measurement_theta_max 68.9590
_cell_measurement_theta_min 7.8000
_cell_volume 658.7(4)
_computing_cell_refinement 'Bruker FRAMBO'
_computing_data_collection 'Bruker FRAMBO'
_computing_data_reduction 'Bruker SAINT'
_computing_molecular_graphics 'Bruker SHELXTL'
_computing_publication_material 'Bruker SHELXTL'
_computing_structure_refinement 'Bruker SHELXTL'
_computing_structure_solution 'Bruker SHELXTL'
_diffrn_ambient_temperature 293(2)
_diffrn_measured_fraction_theta_full 0.995
_diffrn_measured_fraction_theta_max 0.995
_diffrn_measurement_device_type 'CCD area detector'
_diffrn_measurement_method 'phi and omega scans'
_diffrn_radiation_monochromator graphite
_diffrn_radiation_source 'fine-focus sealed tube'
_diffrn_radiation_type CuK\a
_diffrn_radiation_wavelength 1.54178
_diffrn_reflns_av_R_equivalents 0.0572
_diffrn_reflns_av_sigmaI/netI 0.1576
_diffrn_reflns_limit_h_max 9
_diffrn_reflns_limit_h_min -8
_diffrn_reflns_limit_k_max 10
_diffrn_reflns_limit_k_min -9
_diffrn_reflns_limit_l_max 10
_diffrn_reflns_limit_l_min -12
_diffrn_reflns_number 3480
_diffrn_reflns_theta_full 66.14
_diffrn_reflns_theta_max 66.14
_diffrn_reflns_theta_min 5.28
_exptl_absorpt_coefficient_mu 4.285
_exptl_absorpt_correction_T_max 0.7536
_exptl_absorpt_correction_T_min 0.6991
_exptl_absorpt_correction_type multi-scan
_exptl_absorpt_process_details sadabs
_exptl_crystal_colour yellow
_exptl_crystal_density_diffrn 1.687
_exptl_crystal_density_method 'not measured'
_exptl_crystal_description block
_exptl_crystal_F_000 336
_exptl_crystal_size_max 0.09
_exptl_crystal_size_mid 0.08
_exptl_crystal_size_min 0.07
_refine_diff_density_max 0.515
_refine_diff_density_min -0.404
_refine_diff_density_rms 0.109
_refine_ls_extinction_method none
_refine_ls_goodness_of_fit_ref 0.915
_refine_ls_hydrogen_treatment constr
_refine_ls_matrix_type full
_refine_ls_number_parameters 199
_refine_ls_number_reflns 2294
_refine_ls_number_restraints 6
_refine_ls_restrained_S_all 0.915
_refine_ls_R_factor_all 0.1778
_refine_ls_R_factor_gt 0.0878
_refine_ls_shift/su_max 0.000
_refine_ls_shift/su_mean 0.000
_refine_ls_structure_factor_coef Fsqd
_refine_ls_weighting_details 'calc w=1/[\s^2^(Fo^2^)+(0.0881P)^2^+0.0000P] where P=(Fo^2^+2Fc^2^)/3'
_refine_ls_weighting_scheme calc
_refine_ls_wR_factor_gt 0.1943
_refine_ls_wR_factor_ref 0.2512
_reflns_number_gt 935
_reflns_number_total 2294
_reflns_threshold_expression >2sigma(I)
_cod_data_source_file c6dt03469a2.cif
_cod_data_source_block 141126c
_cod_depositor_comments
;
The following automatic conversions were performed:

'_symmetry_cell_setting' value 'Triclinic' changed to 'triclinic'
according to
/usr/data/users/saulius/crontab/automatic-downloads/rss-feeds/RSC/lib/dictionaries/cif_core.dic
dictionary named 'cif_core.dic' version 2.4.2 from 2011-04-26.

Automatic conversion script
Id: cif_fix_values 4268 2015-11-12 08:31:59Z antanas 

 Adding full bibliography for 7040707--7040713.cif.
;
_cod_original_sg_symbol_H-M 'P-1   '
_cod_database_code 7040707

loop_
_symmetry_equiv_pos_as_xyz
'x, y, z'
'-x, -y, -z'

loop_
_atom_site_label
_atom_site_type_symbol
_atom_site_fract_x
_atom_site_fract_y
_atom_site_fract_z
_atom_site_U_iso_or_equiv
_atom_site_adp_type
_atom_site_occupancy
_atom_site_symmetry_multiplicity
_atom_site_calc_flag
_atom_site_refinement_flags
Cl1 Cl 0.5437(2) 0.5963(2) 0.17946(14) 0.0709(5) Uani 1 1 d .
S1 S 0.6295(2) 0.8672(2) 0.87724(14) 0.0673(5) Uani 1 1 d .
N2 N 0.4748(6) 0.7341(5) 0.4207(4) 0.0453(13) Uani 1 1 d .
F1 F 0.6494(5) 0.5333(4) 0.4331(3) 0.0599(10) Uani 1 1 d .
F2 F 0.7988(5) 0.7811(4) 0.4371(3) 0.0626(10) Uani 1 1 d .
N1 N 0.6746(6) 0.7428(5) 0.6339(4) 0.0488(13) Uani 1 1 d .
C8 C 0.4220(7) 0.8647(6) 0.6472(5) 0.0468(16) Uani 1 1 d .
C12 C 0.2150(8) 0.8479(7) 0.4453(6) 0.0563(18) Uani 1 1 d .
H12 H 0.1417 0.9006 0.4991 0.068 Uiso 1 1 calc R
C7 C 0.5704(8) 0.8217(6) 0.7056(5) 0.0454(15) Uani 1 1 d .
N3 N 0.2315(8) 1.0229(6) 0.7969(5) 0.0750(18) Uani 1 1 d .
C9 C 0.3118(9) 0.9490(6) 0.7293(6) 0.0530(18) Uani 1 1 d .
C2 C 1.0670(8) 0.6048(7) 0.7673(5) 0.0681(19) Uani 1 1 d D
H2 H 1.1543 0.5481 0.7403 0.082 Uiso 1 1 calc R
N5 N 0.2775(7) 0.7277(6) 0.2280(5) 0.0666(17) Uani 1 1 d .
B1 B 0.6546(9) 0.6911(8) 0.4760(6) 0.0440(18) Uani 1 1 d .
C4 C 0.9305(7) 0.7491(7) 0.9461(5) 0.077(2) Uani 1 1 d D
H4 H 0.9277 0.7904 1.0375 0.092 Uiso 1 1 calc R
C10 C 0.3700(8) 0.8148(7) 0.5041(5) 0.0478(16) Uani 1 1 d .
C3 C 1.0595(8) 0.6660(7) 0.9036(5) 0.068(2) Uani 1 1 d D
H3 H 1.1432 0.6506 0.9672 0.081 Uiso 1 1 calc R
C11 C 0.1725(9) 0.8027(8) 0.3095(6) 0.068(2) Uani 1 1 d .
H11 H 0.0683 0.8236 0.2712 0.082 Uiso 1 1 calc R
C6 C 0.8137(7) 0.7090(6) 0.7146(5) 0.0516(17) Uani 1 1 d D
C1 C 0.9441(7) 0.6283(7) 0.6714(5) 0.0616(19) Uani 1 1 d D
H1 H 0.9497 0.5902 0.5800 0.074 Uiso 1 1 calc R
C13 C 0.4202(9) 0.6988(7) 0.2840(6) 0.0580(19) Uani 1 1 d .
C5 C 0.8040(8) 0.7706(7) 0.8508(5) 0.0592(19) Uani 1 1 d D

loop_
_atom_site_aniso_label
_atom_site_aniso_U_11
_atom_site_aniso_U_22
_atom_site_aniso_U_33
_atom_site_aniso_U_23
_atom_site_aniso_U_13
_atom_site_aniso_U_12
Cl1 0.0890(12) 0.0892(12) 0.0322(7) 0.0025(7) 0.0035(7) 0.0333(10)
S1 0.0896(12) 0.0865(11) 0.0280(7) 0.0033(7) 0.0024(7) 0.0424(10)
N2 0.057(3) 0.047(3) 0.028(2) 0.0043(18) 0.000(2) 0.011(2)
F1 0.083(2) 0.063(2) 0.0335(15) 0.0029(14) 0.0050(15) 0.0292(18)
F2 0.070(2) 0.079(2) 0.0392(17) 0.0124(16) 0.0043(16) 0.0211(19)
N1 0.065(3) 0.051(3) 0.033(2) 0.0087(19) 0.000(2) 0.025(2)
C8 0.059(4) 0.056(3) 0.027(2) 0.002(2) 0.010(2) 0.028(3)
C12 0.056(4) 0.061(4) 0.049(3) 0.007(3) -0.001(3) 0.018(3)
C7 0.059(4) 0.039(3) 0.038(3) 0.004(2) 0.014(3) 0.017(3)
N3 0.100(4) 0.084(4) 0.050(3) 0.013(3) 0.021(3) 0.043(3)
C9 0.075(4) 0.039(3) 0.043(3) 0.009(3) -0.002(3) 0.016(3)
C2 0.067(4) 0.091(4) 0.062(4) 0.026(3) 0.012(3) 0.044(4)
N5 0.076(4) 0.080(4) 0.039(3) 0.007(2) -0.005(3) 0.024(3)
B1 0.043(4) 0.055(4) 0.036(3) 0.005(3) 0.013(3) 0.020(3)
C4 0.102(5) 0.099(5) 0.043(3) 0.022(3) 0.008(3) 0.053(4)
C10 0.057(4) 0.058(3) 0.031(3) 0.012(2) 0.004(2) 0.023(3)
C3 0.069(4) 0.092(5) 0.046(3) 0.014(3) -0.004(3) 0.036(4)
C11 0.066(4) 0.087(5) 0.049(3) 0.008(3) -0.012(3) 0.028(4)
C6 0.058(4) 0.056(3) 0.041(3) 0.009(3) 0.002(3) 0.020(3)
C1 0.066(4) 0.076(4) 0.050(3) 0.015(3) 0.008(3) 0.032(4)
C13 0.065(4) 0.057(4) 0.048(3) 0.006(3) 0.001(3) 0.020(3)
C5 0.082(5) 0.061(4) 0.037(3) 0.008(3) 0.009(3) 0.027(3)

loop_
_atom_type_symbol
_atom_type_description
_atom_type_scat_dispersion_real
_atom_type_scat_dispersion_imag
_atom_type_scat_source
C C 0.0181 0.0091 'International Tables Vol C Tables 4.2.6.8 and 6.1.1.4'
H H 0.0000 0.0000 'International Tables Vol C Tables 4.2.6.8 and 6.1.1.4'
N N 0.0311 0.0180 'International Tables Vol C Tables 4.2.6.8 and 6.1.1.4'
O O 0.0492 0.0322 'International Tables Vol C Tables 4.2.6.8 and 6.1.1.4'
S S 0.3331 0.5567 'International Tables Vol C Tables 4.2.6.8 and 6.1.1.4'
Cl Cl 0.3639 0.7018 'International Tables Vol C Tables 4.2.6.8 and 6.1.1.4'
B B 0.0090 0.0039 'International Tables Vol C Tables 4.2.6.8 and 6.1.1.4'
F F 0.0727 0.0534 'International Tables Vol C Tables 4.2.6.8 and 6.1.1.4'

loop_
_geom_angle_atom_site_label_1
_geom_angle_atom_site_label_2
_geom_angle_atom_site_label_3
_geom_angle
C7 S1 C5 89.1(3)
C13 N2 C10 116.3(5)
C13 N2 B1 120.5(5)
C10 N2 B1 123.1(4)
C7 N1 C6 112.8(4)
C7 N1 B1 125.3(5)
C6 N1 B1 121.8(4)
C7 C8 C9 120.7(5)
C7 C8 C10 120.5(5)
C9 C8 C10 118.6(5)
C11 C12 C10 119.5(6)
C11 C12 H12 120.2
C10 C12 H12 120.2
N1 C7 C8 122.8(5)
N1 C7 S1 114.9(4)
C8 C7 S1 122.4(4)
N3 C9 C8 176.4(7)
C1 C2 C3 120.0(6)
C1 C2 H2 120.0
C3 C2 H2 120.0
C13 N5 C11 117.7(5)
F1 B1 F2 111.8(5)
F1 B1 N1 109.6(5)
F2 B1 N1 107.6(5)
F1 B1 N2 111.5(5)
F2 B1 N2 108.6(5)
N1 B1 N2 107.6(4)
C3 C4 C5 119.4(5)
C3 C4 H4 120.3
C5 C4 H4 120.3
N2 C10 C12 118.6(5)
N2 C10 C8 120.3(5)
C12 C10 C8 121.1(5)
C4 C3 C2 121.1(5)
C4 C3 H3 119.4
C2 C3 H3 119.4
C12 C11 N5 121.8(6)
C12 C11 H11 119.1
N5 C11 H11 119.1
C1 C6 C5 122.1(5)
C1 C6 N1 127.4(4)
C5 C6 N1 110.4(5)
C6 C1 C2 118.5(5)
C6 C1 H1 120.7
C2 C1 H1 120.7
N5 C13 N2 125.9(6)
N5 C13 Cl1 116.6(5)
N2 C13 Cl1 117.4(5)
C6 C5 C4 118.7(5)
C6 C5 S1 112.8(4)
C4 C5 S1 128.5(4)

loop_
_geom_bond_atom_site_label_1
_geom_bond_atom_site_label_2
_geom_bond_distance
Cl1 C13 1.702(6)
S1 C7 1.720(5)
S1 C5 1.722(6)
N2 C13 1.379(7)
N2 C10 1.387(7)
N2 B1 1.592(8)
F1 B1 1.350(7)
F2 B1 1.381(7)
N1 C7 1.315(7)
N1 C6 1.417(7)
N1 B1 1.569(7)
C8 C7 1.399(8)
C8 C9 1.425(8)
C8 C10 1.434(7)
C12 C11 1.355(8)
C12 C10 1.398(8)
C12 H12 0.9300
N3 C9 1.137(8)
C2 C1 1.387(6)
C2 C3 1.390(6)
C2 H2 0.9300
N5 C13 1.289(8)
N5 C11 1.355(8)
C4 C3 1.377(6)
C4 C5 1.393(6)
C4 H4 0.9300
C3 H3 0.9300
C11 H11 0.9300
C6 C1 1.375(6)
C6 C5 1.393(6)
C1 H1 0.9300
